data_7161088
loop_
_publ_author_name
'Cui, Yan-Zhao'
'Li, He'
'Liu, Huiyi'
'Yuan, Hao-Qi'
'Zhou, Hao-Tian'
'Wang, Xiao-Sai'
'Wang, Yan-Bo'

_publ_section_title
;
 Pyridine-boryl radical-mediated reductive homocoupling of
 <i>para</i>-quinone methides.
;
_journal_issue 15
_journal_name_full 'Organic &amp; biomolecular chemistry'
_journal_page_first 3295
_journal_page_last 3300
_journal_paper_doi 10.1039/d6ob00078a
_journal_volume 24
_journal_year 2026
_chemical_formula_moiety 'C34 H56 O8 P2'
_chemical_formula_sum 'C34 H56 O8 P2'
_chemical_formula_weight 654.72
_chemical_name_systematic CYZ-391
_space_group_crystal_system trigonal
_space_group_IT_number 148
_space_group_name_Hall '-R 3'
_space_group_name_H-M_alt 'R -3 :H'
_atom_sites_solution_hydrogens mixed
_audit_creation_date 2025-01-18
_audit_creation_method
;
Olex2 1.2
(compiled 2018.05.29 svn.r3508 for OlexSys, GUI svn.r5506)
;
_audit_update_record
;
2026-01-13 deposited with the CCDC.	2026-03-20 downloaded from the CCDC.
;
_cell_angle_alpha 90
_cell_angle_beta 90
_cell_angle_gamma 120
_cell_formula_units_Z 18
_cell_length_a 25.8020(11)
_cell_length_b 25.802
_cell_length_c 31.0745(17)
_cell_measurement_reflns_used 8913
_cell_measurement_temperature 219
_cell_measurement_theta_max 27.700
_cell_measurement_theta_min 2.245
_cell_volume 17916.0(12)
_computing_molecular_graphics 'Olex2 (Dolomanov et al., 2009)'
_computing_publication_material 'Olex2 (Dolomanov et al., 2009)'
_computing_structure_refinement 'ShelXL (Sheldrick, 2015)'
_computing_structure_solution 'SHELXT 2014/5 (Sheldrick, 2014)'
_diffrn_ambient_temperature 219.0
_diffrn_measured_fraction_theta_full 0.999
_diffrn_measured_fraction_theta_max 0.999
_diffrn_measurement_device_type 'Bruker D8 VENTURE PHOTON II'
_diffrn_measurement_method 'phi and omega scans'
_diffrn_radiation_type MoK\a
_diffrn_radiation_wavelength 0.71073
_diffrn_reflns_av_R_equivalents 0.0933
_diffrn_reflns_av_unetI/netI 0.0682
_diffrn_reflns_Laue_measured_fraction_full 0.999
_diffrn_reflns_Laue_measured_fraction_max 0.999
_diffrn_reflns_limit_h_max 28
_diffrn_reflns_limit_h_min -30
_diffrn_reflns_limit_k_max 29
_diffrn_reflns_limit_k_min -30
_diffrn_reflns_limit_l_max 36
_diffrn_reflns_limit_l_min -36
_diffrn_reflns_number 41876
_diffrn_reflns_point_group_measured_fraction_full 0.999
_diffrn_reflns_point_group_measured_fraction_max 0.999
_diffrn_reflns_theta_full 24.999
_diffrn_reflns_theta_max 24.999
_diffrn_reflns_theta_min 1.937
_exptl_absorpt_coefficient_mu 0.151
_exptl_absorpt_correction_T_max 0.0479
_exptl_absorpt_correction_T_min 0.0177
_exptl_absorpt_correction_type multi-scan
_exptl_absorpt_process_details SADABS
_exptl_crystal_colour 'clear light colourless'
_exptl_crystal_colour_lustre clear
_exptl_crystal_colour_modifier light
_exptl_crystal_colour_primary colourless
_exptl_crystal_density_diffrn 1.092
_exptl_crystal_description block
_exptl_crystal_F_000 6372
_exptl_crystal_size_max 0.1
_exptl_crystal_size_mid 0.1
_exptl_crystal_size_min 0.08
_refine_diff_density_max 0.262
_refine_diff_density_min -0.331
_refine_diff_density_rms 0.048
_refine_ls_extinction_method none
_refine_ls_goodness_of_fit_ref 1.060
_refine_ls_hydrogen_treatment mixed
_refine_ls_matrix_type full
_refine_ls_number_parameters 459
_refine_ls_number_reflns 7021
_refine_ls_number_restraints 4
_refine_ls_restrained_S_all 1.060
_refine_ls_R_factor_all 0.0803
_refine_ls_R_factor_gt 0.0530
_refine_ls_shift/su_max 0.001
_refine_ls_shift/su_mean 0.000
_refine_ls_structure_factor_coef Fsqd
_refine_ls_weighting_details 'w=1/[\s^2^(Fo^2^)+(0.0433P)^2^+27.0796P] where P=(Fo^2^+2Fc^2^)/3'
_refine_ls_weighting_scheme calc
_refine_ls_wR_factor_gt 0.1287
_refine_ls_wR_factor_ref 0.1381
_reflns_Friedel_coverage 0.000
_reflns_number_gt 4949
_reflns_number_total 7021
_reflns_threshold_expression 'I > 2\s(I)'
_cod_data_source_file d6ob00078a2.cif
_cod_data_source_block m16028_0m_sq
_cod_depositor_comments 'Adding full bibliography for 7161083--7161088.cif.'
_cod_original_cell_volume 17916.0(18)
_cod_original_sg_symbol_H-M 'R -3'
_cod_database_code 7161088
_shelx_shelxl_version_number 2018/3
_shelx_space_group_comment
;
The symmetry employed for this shelxl refinement is uniquely defined
by the following loop, which should always be used as a source of
symmetry information in preference to the above space-group names.
They are only intended as comments.
;
_shelx_estimated_absorpt_t_max 0.988
_shelx_estimated_absorpt_t_min 0.985
_olex2_refinement_description
;
1. Fixed Uiso
 At 1.2 times of:
  All C(H) groups
 At 1.5 times of:
  All C(H,H,H) groups, All O(H) groups
2. Restrained distances
 C015-H01P
 0.96 with sigma of 0.02
 C015-H01Q
 0.96 with sigma of 0.02
 C015-H01R
 0.96 with sigma of 0.02
 C010-H01B
 0.96 with sigma of 0.02
3.a Ternary CH refined with riding coordinates:
 C00C(H00C), C00H(H00H)
3.b Aromatic/amide H refined with riding coordinates:
 C00D(H00D), C00E(H00E), C00F(H00F), C00N(H00N)
3.c Idealised Me refined as rotating group:
 C00S(H00B,H00G,H00I), C00T(H00J,H00K,H00L), C00V(H00M,H00O,H00P), C00X(H00T,
 H00U,H00V), C00Y(H00W,H00X,H00Y), C00Z(H00Z,H,HA), C011(H01D,H01E,H01F),
 C012(H01G,H01H,H01I), C014(H01M,H01N,H01O), C016(H01S,H01T,H01U), C017(H01V,
 H01W,H01X), C018(H01Y,HB,HC)
3.d Idealised tetrahedral OH refined as rotating group:
 O008(H008), O00A(H00A)
;
_platon_squeeze_void_probe_radius 1.20
_olex2_submission_special_instructions 'No special instructions were received'

loop_
_space_group_symop_operation_xyz
'x, y, z'
'-y, x-y, z'
'-x+y, -x, z'
'x+2/3, y+1/3, z+1/3'
'-y+2/3, x-y+1/3, z+1/3'
'-x+y+2/3, -x+1/3, z+1/3'
'x+1/3, y+2/3, z+2/3'
'-y+1/3, x-y+2/3, z+2/3'
'-x+y+1/3, -x+2/3, z+2/3'
'-x, -y, -z'
'y, -x+y, -z'
'x-y, x, -z'
'-x+2/3, -y+1/3, -z+1/3'
'y+2/3, -x+y+1/3, -z+1/3'
'x-y+2/3, x+1/3, -z+1/3'
'-x+1/3, -y+2/3, -z+2/3'
'y+1/3, -x+y+2/3, -z+2/3'
'x-y+1/3, x+2/3, -z+2/3'

loop_
_atom_site_label
_atom_site_type_symbol
_atom_site_fract_x
_atom_site_fract_y
_atom_site_fract_z
_atom_site_U_iso_or_equiv
_atom_site_adp_type
_atom_site_occupancy
_atom_site_site_symmetry_order
_atom_site_calc_flag
_atom_site_refinement_flags_posn
_atom_site_refinement_flags_adp
_atom_site_refinement_flags_occupancy
_atom_site_disorder_assembly
_atom_site_disorder_group
P001 P 0.64806(3) 0.70785(3) 0.35865(2) 0.03363(18) Uani 1 1 d . . . . .
P002 P 0.59235(3) 0.64318(3) 0.46251(2) 0.03633(19) Uani 1 1 d . . . . .
O003 O 0.69282(8) 0.76388(8) 0.33122(6) 0.0396(5) Uani 1 1 d . . . . .
O004 O 0.60516(8) 0.69979(8) 0.48232(6) 0.0439(5) Uani 1 1 d . . . . .
O005 O 0.60712(8) 0.72982(8) 0.37938(6) 0.0399(5) Uani 1 1 d . . . . .
O006 O 0.61883(8) 0.65252(8) 0.33354(6) 0.0420(5) Uani 1 1 d . . . . .
O007 O 0.53998(8) 0.61508(9) 0.42906(6) 0.0455(5) Uani 1 1 d . . . . .
O008 O 0.79963(9) 0.59704(9) 0.54184(7) 0.0461(5) Uani 1 1 d . . . . .
H008 H 0.830414 0.602041 0.529640 0.069 Uiso 1 1 calc GR . . . .
O009 O 0.57178(9) 0.59067(9) 0.49606(7) 0.0480(5) Uani 1 1 d . . . . .
O00A O 0.91587(8) 0.74952(8) 0.34704(8) 0.0520(6) Uani 1 1 d . . . . .
H00A H 0.918725 0.718944 0.345363 0.078 Uiso 1 1 calc GR . . . .
C00B C 0.74899(11) 0.71442(12) 0.38904(8) 0.0324(6) Uani 1 1 d . . . . .
C00C C 0.65336(11) 0.64608(12) 0.43155(9) 0.0343(6) Uani 1 1 d . . . . .
H00C H 0.635457 0.612615 0.410702 0.041 Uiso 1 1 calc R . . . .
C00D C 0.74093(11) 0.67981(12) 0.48332(8) 0.0350(6) Uani 1 1 d . . . . .
H00D H 0.747636 0.719010 0.480913 0.042 Uiso 1 1 calc R . . . .
C00E C 0.75585(12) 0.66803(12) 0.37420(9) 0.0364(6) Uani 1 1 d . . . . .
H00E H 0.722078 0.629464 0.373067 0.044 Uiso 1 1 calc R . . . .
C00F C 0.79829(11) 0.77176(12) 0.38938(9) 0.0351(6) Uani 1 1 d . . . . .
H00F H 0.793779 0.803503 0.399750 0.042 Uiso 1 1 calc R . . . .
C00G C 0.76649(12) 0.61020(12) 0.51357(9) 0.0370(6) Uani 1 1 d . . . . .
C00H C 0.68889(11) 0.70457(12) 0.40520(9) 0.0344(6) Uani 1 1 d . . . . .
H00H H 0.696879 0.738511 0.424282 0.041 Uiso 1 1 calc R . . . .
C00I C 0.69301(11) 0.63434(12) 0.46157(8) 0.0338(6) Uani 1 1 d . . . . .
C00J C 0.85425(11) 0.78372(12) 0.37482(9) 0.0353(6) Uani 1 1 d . . . . .
C00K C 0.77960(11) 0.66993(12) 0.50859(9) 0.0353(6) Uani 1 1 d . . . . .
C00L C 0.85975(11) 0.73440(12) 0.36074(9) 0.0372(6) Uani 1 1 d . . . . .
C00M C 0.83597(12) 0.72373(12) 0.52805(9) 0.0380(6) Uani 1 1 d . . . . .
C00N C 0.68207(12) 0.57597(12) 0.46659(9) 0.0371(6) Uani 1 1 d . . . . .
H00N H 0.649795 0.544794 0.451742 0.044 Uiso 1 1 calc R . . . .
C00O C 0.81073(12) 0.67579(12) 0.36081(9) 0.0372(6) Uani 1 1 d . . . . .
C00P C 0.90795(12) 0.84783(12) 0.37619(10) 0.0406(7) Uani 1 1 d . . . . .
C00Q C 0.71719(12) 0.56240(12) 0.49274(9) 0.0374(6) Uani 1 1 d . . . . .
C00R C 0.81667(13) 0.62078(12) 0.34925(10) 0.0456(7) Uani 1 1 d . . . . .
C00S C 0.89192(12) 0.72830(13) 0.50652(10) 0.0437(7) Uani 1 1 d . . . . .
H00B H 0.893683 0.692325 0.512544 0.065 Uiso 1 1 calc GR . . . .
H00G H 0.927488 0.762817 0.517790 0.065 Uiso 1 1 calc GR . . . .
H00I H 0.889793 0.732621 0.475661 0.065 Uiso 1 1 calc GR . . . .
C00T C 0.83824(13) 0.78324(12) 0.51853(10) 0.0447(7) Uani 1 1 d . . . . .
H00J H 0.838156 0.788670 0.487648 0.067 Uiso 1 1 calc GR . . . .
H00K H 0.874415 0.815951 0.530786 0.067 Uiso 1 1 calc GR . . . .
H00L H 0.803572 0.782678 0.531144 0.067 Uiso 1 1 calc GR . . . .
C00U C 0.70242(13) 0.49686(13) 0.49826(10) 0.0471(7) Uani 1 1 d . . . . .
C00V C 0.95652(13) 0.85067(13) 0.40682(11) 0.0495(8) Uani 1 1 d . . . . .
H00M H 0.939841 0.838304 0.435450 0.074 Uiso 1 1 calc GR . . . .
H00O H 0.989951 0.891328 0.407869 0.074 Uiso 1 1 calc GR . . . .
H00P H 0.970230 0.824149 0.396373 0.074 Uiso 1 1 calc GR . . . .
C00W C 0.83879(16) 0.71874(17) 0.57683(10) 0.0485(8) Uani 1 1 d . . . . .
C00X C 0.56660(13) 0.74038(14) 0.35409(10) 0.0479(8) Uani 1 1 d . . . . .
H00T H 0.545344 0.707588 0.334034 0.072 Uiso 1 1 calc GR . . . .
H00U H 0.589020 0.777514 0.338244 0.072 Uiso 1 1 calc GR . . . .
H00V H 0.538112 0.743145 0.372936 0.072 Uiso 1 1 calc GR . . . .
C00Y C 0.85830(15) 0.61475(14) 0.38186(12) 0.0583(9) Uani 1 1 d . . . . .
H00W H 0.897914 0.649789 0.380174 0.087 Uiso 1 1 calc GR . . . .
H00X H 0.860707 0.579266 0.375268 0.087 Uiso 1 1 calc GR . . . .
H00Y H 0.842490 0.611389 0.410690 0.087 Uiso 1 1 calc GR . . . .
C00Z C 0.83869(15) 0.62445(14) 0.30280(11) 0.0555(9) Uani 1 1 d . . . . .
H00Z H 0.808999 0.623120 0.282982 0.083 Uiso 1 1 calc GR . . . .
H H 0.844851 0.590937 0.297218 0.083 Uiso 1 1 calc GR . . . .
HA H 0.876104 0.661629 0.298888 0.083 Uiso 1 1 calc GR . . . .
C010 C 0.75510(18) 0.48973(16) 0.48164(15) 0.0612(10) Uani 1 1 d D . . . .
C011 C 0.93377(14) 0.86896(14) 0.33120(11) 0.0530(8) Uani 1 1 d . . . . .
H01D H 0.948277 0.843440 0.320008 0.080 Uiso 1 1 calc GR . . . .
H01E H 0.966593 0.909912 0.332664 0.080 Uiso 1 1 calc GR . . . .
H01F H 0.902853 0.866948 0.312348 0.080 Uiso 1 1 calc GR . . . .
C012 C 0.72397(14) 0.75785(15) 0.29442(9) 0.0508(8) Uani 1 1 d . . . . .
H01G H 0.735184 0.791153 0.274922 0.076 Uiso 1 1 calc GR . . . .
H01H H 0.697913 0.720605 0.279624 0.076 Uiso 1 1 calc GR . . . .
H01I H 0.759661 0.757747 0.304114 0.076 Uiso 1 1 calc GR . . . .
C013 C 0.88998(16) 0.89233(14) 0.39343(14) 0.0542(9) Uani 1 1 d . . . . .
C014 C 0.64717(15) 0.45375(13) 0.47206(12) 0.0582(9) Uani 1 1 d . . . . .
H01M H 0.613233 0.457602 0.481006 0.087 Uiso 1 1 calc GR . . . .
H01N H 0.638391 0.413002 0.476877 0.087 Uiso 1 1 calc GR . . . .
H01O H 0.654900 0.463343 0.441717 0.087 Uiso 1 1 calc GR . . . .
C015 C 0.75564(17) 0.56222(15) 0.35175(16) 0.0635(11) Uani 1 1 d D . . . .
C016 C 0.68892(16) 0.47783(15) 0.54564(11) 0.0639(10) Uani 1 1 d . . . . .
H01S H 0.724915 0.500552 0.562639 0.096 Uiso 1 1 calc GR . . . .
H01T H 0.675407 0.435479 0.548139 0.096 Uiso 1 1 calc GR . . . .
H01U H 0.657910 0.485454 0.556053 0.096 Uiso 1 1 calc GR . . . .
C017 C 0.59412(19) 0.60197(19) 0.53980(11) 0.0751(11) Uani 1 1 d . . . . .
H01V H 0.631336 0.601287 0.541099 0.113 Uiso 1 1 calc GR . . . .
H01W H 0.564884 0.571305 0.558640 0.113 Uiso 1 1 calc GR . . . .
H01X H 0.601107 0.640886 0.548970 0.113 Uiso 1 1 calc GR . . . .
C018 C 0.48143(15) 0.6043(2) 0.44017(14) 0.0959(16) Uani 1 1 d . . . . .
H01Y H 0.453558 0.581749 0.417329 0.144 Uiso 1 1 calc GR . . . .
HB H 0.482648 0.642200 0.443935 0.144 Uiso 1 1 calc GR . . . .
HC H 0.468498 0.581616 0.466757 0.144 Uiso 1 1 calc GR . . . .
H01J H 0.8774(14) 0.8847(14) 0.4261(11) 0.056(10) Uiso 1 1 d . . . . .
H01K H 0.9252(16) 0.9318(16) 0.3978(11) 0.068(10) Uiso 1 1 d . . . . .
H01L H 0.8586(14) 0.8918(13) 0.3771(10) 0.046(8) Uiso 1 1 d . . . . .
H01P H 0.7615(16) 0.5287(12) 0.3469(12) 0.083(12) Uiso 1 1 d D . . . .
H01Q H 0.7290(16) 0.5618(18) 0.3293(10) 0.091(15) Uiso 1 1 d D . . . .
H01R H 0.7412(16) 0.5558(16) 0.3819(7) 0.079(12) Uiso 1 1 d D . . . .
H00Q H 0.8065(16) 0.7208(14) 0.5905(11) 0.062(10) Uiso 1 1 d . . . . .
H00R H 0.8740(14) 0.7513(14) 0.5883(10) 0.051(9) Uiso 1 1 d . . . . .
H00S H 0.8399(15) 0.6830(16) 0.5848(11) 0.066(11) Uiso 1 1 d . . . . .
H01A H 0.7925(15) 0.5162(15) 0.4977(10) 0.060(10) Uiso 1 1 d . . . . .
H01B H 0.7430(14) 0.4476(9) 0.4840(11) 0.067(10) Uiso 1 1 d D . . . .
H01C H 0.7626(16) 0.5010(16) 0.4512(12) 0.071(12) Uiso 1 1 d . . . . .

loop_
_atom_site_aniso_label
_atom_site_aniso_U_11
_atom_site_aniso_U_22
_atom_site_aniso_U_33
_atom_site_aniso_U_23
_atom_site_aniso_U_13
_atom_site_aniso_U_12
P001 0.0290(4) 0.0356(4) 0.0355(4) -0.0028(3) -0.0008(3) 0.0156(3)
P002 0.0300(4) 0.0382(4) 0.0388(4) -0.0009(3) 0.0016(3) 0.0155(3)
O003 0.0378(10) 0.0415(11) 0.0389(11) 0.0018(9) 0.0027(9) 0.0193(9)
O004 0.0412(11) 0.0433(11) 0.0464(12) -0.0059(9) 0.0034(9) 0.0206(9)
O005 0.0380(10) 0.0507(12) 0.0387(11) -0.0039(9) -0.0017(9) 0.0280(9)
O006 0.0333(10) 0.0411(11) 0.0454(12) -0.0065(9) -0.0030(9) 0.0139(9)
O007 0.0269(10) 0.0548(12) 0.0476(12) -0.0054(10) 0.0000(9) 0.0151(9)
O008 0.0400(11) 0.0499(12) 0.0501(13) 0.0127(10) -0.0013(9) 0.0238(10)
O009 0.0430(11) 0.0489(12) 0.0493(13) 0.0112(10) 0.0117(10) 0.0209(10)
O00A 0.0356(11) 0.0369(11) 0.0851(16) 0.0028(11) 0.0178(11) 0.0193(9)
C00B 0.0291(14) 0.0380(15) 0.0298(14) -0.0001(12) 0.0009(11) 0.0166(12)
C00C 0.0322(14) 0.0326(14) 0.0375(15) -0.0035(12) -0.0012(12) 0.0158(12)
C00D 0.0353(15) 0.0355(14) 0.0363(15) -0.0015(12) 0.0033(12) 0.0193(12)
C00E 0.0340(15) 0.0315(14) 0.0379(16) -0.0002(12) 0.0013(12) 0.0120(12)
C00F 0.0359(15) 0.0335(14) 0.0384(16) -0.0009(12) -0.0005(12) 0.0193(12)
C00G 0.0322(14) 0.0419(16) 0.0358(15) 0.0043(12) 0.0035(12) 0.0178(13)
C00H 0.0296(14) 0.0357(15) 0.0367(15) -0.0071(12) -0.0014(12) 0.0155(12)
C00I 0.0326(14) 0.0388(15) 0.0318(15) -0.0025(12) 0.0016(11) 0.0191(12)
C00J 0.0298(14) 0.0346(14) 0.0414(16) 0.0035(12) 0.0028(12) 0.0161(12)
C00K 0.0323(14) 0.0386(15) 0.0334(15) 0.0008(12) 0.0014(12) 0.0165(12)
C00L 0.0304(14) 0.0350(15) 0.0452(17) 0.0038(12) 0.0063(12) 0.0156(12)
C00M 0.0323(14) 0.0386(15) 0.0410(17) -0.0012(13) -0.0043(12) 0.0161(12)
C00N 0.0324(14) 0.0351(15) 0.0384(16) -0.0018(12) 0.0021(12) 0.0129(12)
C00O 0.0375(15) 0.0352(15) 0.0411(16) 0.0039(12) 0.0075(12) 0.0198(13)
C00P 0.0310(14) 0.0343(15) 0.0555(19) 0.0007(13) 0.0019(13) 0.0156(12)
C00Q 0.0340(15) 0.0390(15) 0.0376(16) 0.0024(12) 0.0011(12) 0.0171(13)
C00R 0.0397(16) 0.0354(15) 0.062(2) 0.0015(14) 0.0153(15) 0.0188(13)
C00S 0.0370(16) 0.0391(16) 0.0536(19) 0.0073(14) 0.0035(14) 0.0180(13)
C00T 0.0418(16) 0.0375(16) 0.0544(19) -0.0076(14) -0.0088(14) 0.0194(14)
C00U 0.0451(17) 0.0348(16) 0.058(2) 0.0027(14) -0.0048(15) 0.0171(14)
C00V 0.0343(16) 0.0407(17) 0.065(2) 0.0022(15) -0.0010(15) 0.0122(13)
C00W 0.0412(19) 0.054(2) 0.0400(19) -0.0009(16) -0.0047(15) 0.0161(17)
C00X 0.0458(17) 0.063(2) 0.0497(19) -0.0039(15) -0.0078(14) 0.0378(16)
C00Y 0.058(2) 0.0485(19) 0.080(3) 0.0156(17) 0.0196(18) 0.0346(17)
C00Z 0.0522(19) 0.0490(19) 0.064(2) -0.0076(16) 0.0132(17) 0.0247(16)
C010 0.061(2) 0.043(2) 0.085(3) -0.002(2) -0.004(2) 0.0297(18)
C011 0.0427(17) 0.0412(17) 0.068(2) 0.0111(16) 0.0037(16) 0.0155(14)
C012 0.0462(18) 0.070(2) 0.0379(17) 0.0079(15) 0.0084(14) 0.0307(17)
C013 0.0382(18) 0.0333(17) 0.088(3) -0.0070(18) -0.0004(19) 0.0152(15)
C014 0.055(2) 0.0355(17) 0.074(2) 0.0012(16) -0.0101(18) 0.0157(15)
C015 0.055(2) 0.0331(17) 0.100(3) -0.0046(19) 0.022(2) 0.0201(16)
C016 0.058(2) 0.0467(19) 0.072(3) 0.0182(17) -0.0020(18) 0.0147(17)
C017 0.090(3) 0.100(3) 0.048(2) 0.020(2) 0.016(2) 0.057(3)
C018 0.0350(19) 0.174(5) 0.072(3) -0.020(3) -0.0017(18) 0.047(3)

loop_
_atom_type_symbol
_atom_type_description
_atom_type_scat_dispersion_real
_atom_type_scat_dispersion_imag
_atom_type_scat_source
C C 0.0033 0.0016 'International Tables Vol C Tables 4.2.6.8 and 6.1.1.4'
H H 0.0000 0.0000 'International Tables Vol C Tables 4.2.6.8 and 6.1.1.4'
O O 0.0106 0.0060 'International Tables Vol C Tables 4.2.6.8 and 6.1.1.4'
P P 0.1023 0.0942 'International Tables Vol C Tables 4.2.6.8 and 6.1.1.4'

loop_
_geom_angle_atom_site_label_1
_geom_angle_atom_site_label_2
_geom_angle_atom_site_label_3
_geom_angle
_geom_angle_site_symmetry_1
_geom_angle_site_symmetry_3
_geom_angle_publ_flag
O003 P001 C00H 107.31(11) . . ?
O005 P001 O003 102.01(10) . . ?
O005 P001 C00H 101.61(11) . . ?
O006 P001 O003 113.00(11) . . ?
O006 P001 O005 117.46(11) . . ?
O006 P001 C00H 114.05(12) . . ?
O004 P002 O007 116.98(12) . . ?
O004 P002 O009 113.00(12) . . ?
O004 P002 C00C 115.07(12) . . ?
O007 P002 O009 101.50(11) . . ?
O007 P002 C00C 101.38(11) . . ?
O009 P002 C00C 107.36(12) . . ?
C012 O003 P001 121.31(18) . . ?
C00X O005 P001 121.98(18) . . ?
C018 O007 P002 120.7(2) . . ?
C00G O008 H008 109.5 . . ?
C017 O009 P002 121.3(2) . . ?
C00L O00A H00A 109.5 . . ?
C00E C00B C00F 118.8(2) . . ?
C00E C00B C00H 121.9(2) . . ?
C00F C00B C00H 119.3(2) . . ?
P002 C00C H00C 107.1 . . ?
C00H C00C P002 113.49(18) . . ?
C00H C00C H00C 107.1 . . ?
C00I C00C P002 108.81(18) . . ?
C00I C00C H00C 107.1 . . ?
C00I C00C C00H 112.8(2) . . ?
C00I C00D H00D 118.7 . . ?
C00I C00D C00K 122.7(3) . . ?
C00K C00D H00D 118.7 . . ?
C00B C00E H00E 118.7 . . ?
C00B C00E C00O 122.7(2) . . ?
C00O C00E H00E 118.7 . . ?
C00B C00F H00F 119.0 . . ?
C00B C00F C00J 122.0(2) . . ?
C00J C00F H00F 119.0 . . ?
O008 C00G C00K 119.9(2) . . ?
O008 C00G C00Q 118.4(2) . . ?
C00Q C00G C00K 121.6(2) . . ?
P001 C00H H00H 107.8 . . ?
C00B C00H P001 107.15(18) . . ?
C00B C00H C00C 113.1(2) . . ?
C00B C00H H00H 107.8 . . ?
C00C C00H P001 113.05(18) . . ?
C00C C00H H00H 107.8 . . ?
C00D C00I C00C 122.4(2) . . ?
C00D C00I C00N 118.3(2) . . ?
C00N C00I C00C 119.3(2) . . ?
C00F C00J C00L 117.3(2) . . ?
C00F C00J C00P 120.4(2) . . ?
C00L C00J C00P 122.2(2) . . ?
C00D C00K C00G 117.4(2) . . ?
C00D C00K C00M 119.7(2) . . ?
C00G C00K C00M 122.8(2) . . ?
O00A C00L C00J 114.0(2) . . ?
O00A C00L C00O 124.3(2) . . ?
C00O C00L C00J 121.7(2) . . ?
C00S C00M C00K 108.9(2) . . ?
C00T C00M C00K 111.8(2) . . ?
C00T C00M C00S 105.9(2) . . ?
C00W C00M C00K 112.1(2) . . ?
C00W C00M C00S 110.8(2) . . ?
C00W C00M C00T 107.2(3) . . ?
C00I C00N H00N 118.9 . . ?
C00Q C00N C00I 122.2(3) . . ?
C00Q C00N H00N 118.9 . . ?
C00E C00O C00L 117.3(2) . . ?
C00E C00O C00R 119.9(2) . . ?
C00L C00O C00R 122.6(2) . . ?
C00J C00P C00V 109.9(2) . . ?
C011 C00P C00J 110.9(2) . . ?
C011 C00P C00V 110.4(2) . . ?
C011 C00P C013 107.1(3) . . ?
C013 C00P C00J 111.6(2) . . ?
C013 C00P C00V 106.9(3) . . ?
C00G C00Q C00U 121.8(2) . . ?
C00N C00Q C00G 117.8(2) . . ?
C00N C00Q C00U 120.4(2) . . ?
C00O C00R C015 111.5(2) . . ?
C00Y C00R C00O 109.6(3) . . ?
C00Y C00R C015 106.8(3) . . ?
C00Z C00R C00O 111.4(2) . . ?
C00Z C00R C00Y 111.7(3) . . ?
C00Z C00R C015 105.8(3) . . ?
C00M C00S H00B 109.5 . . ?
C00M C00S H00G 109.5 . . ?
C00M C00S H00I 109.5 . . ?
H00B C00S H00G 109.5 . . ?
H00B C00S H00I 109.5 . . ?
H00G C00S H00I 109.5 . . ?
C00M C00T H00J 109.5 . . ?
C00M C00T H00K 109.5 . . ?
C00M C00T H00L 109.5 . . ?
H00J C00T H00K 109.5 . . ?
H00J C00T H00L 109.5 . . ?
H00K C00T H00L 109.5 . . ?
C00Q C00U C010 110.0(3) . . ?
C014 C00U C00Q 111.5(2) . . ?
C014 C00U C010 106.9(3) . . ?
C014 C00U C016 107.3(3) . . ?
C016 C00U C00Q 110.4(3) . . ?
C016 C00U C010 110.7(3) . . ?
C00P C00V H00M 109.5 . . ?
C00P C00V H00O 109.5 . . ?
C00P C00V H00P 109.5 . . ?
H00M C00V H00O 109.5 . . ?
H00M C00V H00P 109.5 . . ?
H00O C00V H00P 109.5 . . ?
C00M C00W H00Q 111(2) . . ?
C00M C00W H00R 111.4(19) . . ?
C00M C00W H00S 111(2) . . ?
H00Q C00W H00R 105(3) . . ?
H00Q C00W H00S 112(3) . . ?
H00R C00W H00S 106(3) . . ?
O005 C00X H00T 109.5 . . ?
O005 C00X H00U 109.5 . . ?
O005 C00X H00V 109.5 . . ?
H00T C00X H00U 109.5 . . ?
H00T C00X H00V 109.5 . . ?
H00U C00X H00V 109.5 . . ?
C00R C00Y H00W 109.5 . . ?
C00R C00Y H00X 109.5 . . ?
C00R C00Y H00Y 109.5 . . ?
H00W C00Y H00X 109.5 . . ?
H00W C00Y H00Y 109.5 . . ?
H00X C00Y H00Y 109.5 . . ?
C00R C00Z H00Z 109.5 . . ?
C00R C00Z H 109.5 . . ?
C00R C00Z HA 109.5 . . ?
H00Z C00Z H 109.5 . . ?
H00Z C00Z HA 109.5 . . ?
H C00Z HA 109.5 . . ?
C00U C010 H01A 111.0(19) . . ?
C00U C010 H01B 107(2) . . ?
C00U C010 H01C 110(2) . . ?
H01A C010 H01B 113(3) . . ?
H01A C010 H01C 107(3) . . ?
H01B C010 H01C 108(3) . . ?
C00P C011 H01D 109.5 . . ?
C00P C011 H01E 109.5 . . ?
C00P C011 H01F 109.5 . . ?
H01D C011 H01E 109.5 . . ?
H01D C011 H01F 109.5 . . ?
H01E C011 H01F 109.5 . . ?
O003 C012 H01G 109.5 . . ?
O003 C012 H01H 109.5 . . ?
O003 C012 H01I 109.5 . . ?
H01G C012 H01H 109.5 . . ?
H01G C012 H01I 109.5 . . ?
H01H C012 H01I 109.5 . . ?
C00P C013 H01J 112.1(17) . . ?
C00P C013 H01K 111(2) . . ?
C00P C013 H01L 112.1(18) . . ?
H01J C013 H01K 96(3) . . ?
H01J C013 H01L 109(2) . . ?
H01K C013 H01L 116(3) . . ?
C00U C014 H01M 109.5 . . ?
C00U C014 H01N 109.5 . . ?
C00U C014 H01O 109.5 . . ?
H01M C014 H01N 109.5 . . ?
H01M C014 H01O 109.5 . . ?
H01N C014 H01O 109.5 . . ?
C00R C015 H01P 109(2) . . ?
C00R C015 H01Q 110(2) . . ?
C00R C015 H01R 109(2) . . ?
H01P C015 H01Q 108(3) . . ?
H01P C015 H01R 102(3) . . ?
H01Q C015 H01R 118(3) . . ?
C00U C016 H01S 109.5 . . ?
C00U C016 H01T 109.5 . . ?
C00U C016 H01U 109.5 . . ?
H01S C016 H01T 109.5 . . ?
H01S C016 H01U 109.5 . . ?
H01T C016 H01U 109.5 . . ?
O009 C017 H01V 109.5 . . ?
O009 C017 H01W 109.5 . . ?
O009 C017 H01X 109.5 . . ?
H01V C017 H01W 109.5 . . ?
H01V C017 H01X 109.5 . . ?
H01W C017 H01X 109.5 . . ?
O007 C018 H01Y 109.5 . . ?
O007 C018 HB 109.5 . . ?
O007 C018 HC 109.5 . . ?
H01Y C018 HB 109.5 . . ?
H01Y C018 HC 109.5 . . ?
HB C018 HC 109.5 . . ?

loop_
_geom_bond_atom_site_label_1
_geom_bond_atom_site_label_2
_geom_bond_distance
_geom_bond_site_symmetry_2
_geom_bond_publ_flag
P001 O003 1.5750(19) . ?
P001 O005 1.5655(19) . ?
P001 O006 1.4627(19) . ?
P001 C00H 1.816(3) . ?
P002 O004 1.463(2) . ?
P002 O007 1.566(2) . ?
P002 O009 1.577(2) . ?
P002 C00C 1.814(3) . ?
O003 C012 1.450(3) . ?
O005 C00X 1.439(3) . ?
O007 C018 1.435(4) . ?
O008 H008 0.8300 . ?
O008 C00G 1.381(3) . ?
O009 C017 1.448(4) . ?
O00A H00A 0.8300 . ?
O00A C00L 1.366(3) . ?
C00B C00E 1.374(4) . ?
C00B C00F 1.387(4) . ?
C00B C00H 1.526(3) . ?
C00C H00C 0.9900 . ?
C00C C00H 1.551(4) . ?
C00C C00I 1.523(4) . ?
C00D H00D 0.9400 . ?
C00D C00I 1.382(4) . ?
C00D C00K 1.390(4) . ?
C00E H00E 0.9400 . ?
C00E C00O 1.391(4) . ?
C00F H00F 0.9400 . ?
C00F C00J 1.393(4) . ?
C00G C00K 1.412(4) . ?
C00G C00Q 1.410(4) . ?
C00H H00H 0.9900 . ?
C00I C00N 1.396(4) . ?
C00J C00L 1.418(4) . ?
C00J C00P 1.538(4) . ?
C00K C00M 1.546(4) . ?
C00L C00O 1.405(4) . ?
C00M C00S 1.541(4) . ?
C00M C00T 1.536(4) . ?
C00M C00W 1.526(4) . ?
C00N H00N 0.9400 . ?
C00N C00Q 1.386(4) . ?
C00O C00R 1.544(4) . ?
C00P C00V 1.546(4) . ?
C00P C011 1.527(4) . ?
C00P C013 1.534(4) . ?
C00Q C00U 1.546(4) . ?
C00R C00Y 1.540(5) . ?
C00R C00Z 1.537(4) . ?
C00R C015 1.546(4) . ?
C00S H00B 0.9700 . ?
C00S H00G 0.9700 . ?
C00S H00I 0.9700 . ?
C00T H00J 0.9700 . ?
C00T H00K 0.9700 . ?
C00T H00L 0.9700 . ?
C00U C010 1.548(5) . ?
C00U C014 1.532(4) . ?
C00U C016 1.536(5) . ?
C00V H00M 0.9700 . ?
C00V H00O 0.9700 . ?
C00V H00P 0.9700 . ?
C00W H00Q 0.96(3) . ?
C00W H00R 0.95(3) . ?
C00W H00S 0.97(4) . ?
C00X H00T 0.9700 . ?
C00X H00U 0.9700 . ?
C00X H00V 0.9700 . ?
C00Y H00W 0.9700 . ?
C00Y H00X 0.9700 . ?
C00Y H00Y 0.9700 . ?
C00Z H00Z 0.9700 . ?
C00Z H 0.9700 . ?
C00Z HA 0.9700 . ?
C010 H01A 0.99(3) . ?
C010 H01B 0.972(18) . ?
C010 H01C 0.98(4) . ?
C011 H01D 0.9700 . ?
C011 H01E 0.9700 . ?
C011 H01F 0.9700 . ?
C012 H01G 0.9700 . ?
C012 H01H 0.9700 . ?
C012 H01I 0.9700 . ?
C013 H01J 1.05(3) . ?
C013 H01K 0.98(4) . ?
C013 H01L 0.95(3) . ?
C014 H01M 0.9700 . ?
C014 H01N 0.9700 . ?
C014 H01O 0.9700 . ?
C015 H01P 0.963(18) . ?
C015 H01Q 0.977(18) . ?
C015 H01R 0.992(18) . ?
C016 H01S 0.9700 . ?
C016 H01T 0.9700 . ?
C016 H01U 0.9700 . ?
C017 H01V 0.9700 . ?
C017 H01W 0.9700 . ?
C017 H01X 0.9700 . ?
C018 H01Y 0.9700 . ?
C018 HB 0.9700 . ?
C018 HC 0.9700 . ?

loop_
_platon_squeeze_void_nr
_platon_squeeze_void_average_x
_platon_squeeze_void_average_y
_platon_squeeze_void_average_z
_platon_squeeze_void_volume
_platon_squeeze_void_count_electrons
_platon_squeeze_void_content
1 0.000 0.000 0.000 584 51 ' '
2 0.000 0.000 0.500 113 11 ' '
3 0.025 0.297 0.564 13 1 ' '
4 0.037 0.395 0.231 12 1 ' '
5 0.062 0.692 0.103 14 1 ' '
6 0.333 0.667 0.667 575 50 ' '
7 0.333 0.667 0.167 112 11 ' '
8 0.271 0.975 0.564 13 1 ' '
9 0.296 0.271 0.436 13 1 ' '
10 0.308 0.370 0.103 12 1 ' '
11 0.359 0.963 0.231 12 1 ' '
12 0.370 0.062 0.897 12 1 ' '
13 0.395 0.359 0.769 11 0 ' '
14 0.667 0.333 0.333 575 50 ' '
15 0.667 0.333 0.833 111 11 ' '
16 0.604 0.641 0.231 11 0 ' '
17 0.630 0.938 0.103 12 1 ' '
18 0.641 0.037 0.769 12 1 ' '
19 0.692 0.630 0.897 12 1 ' '
20 0.703 0.729 0.564 13 1 ' '
21 0.729 0.025 0.436 13 1 ' '
22 0.938 0.308 0.897 14 1 ' '
23 0.963 0.605 0.769 12 1 ' '
24 0.975 0.703 0.436 13 1 ' '
